data_4331106
loop_
_publ_author_name
'Shanish Kumar'
'Ganesan Mani'
'Sukanta Mondal'
'Pratim Kumar Chattaraj'

_publ_contact_author_address
;Department of Chemistry
Indian Institute of Technology-Kharagpur
Kharagpur, India 721 302
;
_publ_contact_author_email gmani@chem.iitkgp.ernet.in
_publ_contact_author_fax 91-3222-282252
_publ_contact_author_name 'Mani, Ganesan.'
_publ_contact_author_phone 91-3222-282320
_publ_section_title
;
 Pyrrole-Based New Diphosphines: Pd and Ni Complexes Bearing the PNP
 Pincer Ligand
;
_journal_name_full 'Inorganic Chemistry'
_journal_page_first 12527
_journal_page_last 12539
_journal_paper_doi 10.1021/ic301967r
_journal_volume 51
_journal_year 2012
_chemical_formula_sum 'C30 H26 I N Ni P2'
_chemical_formula_weight 648.07
_chemical_name_systematic
;
 ?
;
_space_group_IT_number 14
_symmetry_cell_setting monoclinic
_symmetry_space_group_name_Hall '-P 2ybc'
_symmetry_space_group_name_H-M 'P 1 21/c 1'
_atom_sites_solution_hydrogens geom
_atom_sites_solution_primary direct
_atom_sites_solution_secondary difmap
_audit_creation_method SHELXL-97
_cell_angle_alpha 90.000(5)
_cell_angle_beta 107.151(5)
_cell_angle_gamma 90.000(5)
_cell_formula_units_Z 4
_cell_length_a 14.436(5)
_cell_length_b 16.639(5)
_cell_length_c 11.587(5)
_cell_measurement_reflns_used 30643
_cell_measurement_temperature 295(2)
_cell_measurement_theta_max 25.00
_cell_measurement_theta_min 1.48
_cell_volume 2659.4(17)
_computing_structure_refinement 'SHELXL-97 (Sheldrick, 2008)'
_computing_structure_solution 'SHELXS-97 (Sheldrick, 1990)'
_diffrn_ambient_temperature 295(2)
_diffrn_measured_fraction_theta_full 0.999
_diffrn_measured_fraction_theta_max 0.999
_diffrn_measurement_device_type 'Bruker CCD APEX 2'
_diffrn_measurement_method hemisphere
_diffrn_radiation_monochromator graphite
_diffrn_radiation_source 'fine-focus sealed tube'
_diffrn_radiation_type MoK\a
_diffrn_radiation_wavelength 0.71073
_diffrn_reflns_av_R_equivalents 0.0521
_diffrn_reflns_av_sigmaI/netI 0.0341
_diffrn_reflns_limit_h_max 15
_diffrn_reflns_limit_h_min -17
_diffrn_reflns_limit_k_max 19
_diffrn_reflns_limit_k_min -19
_diffrn_reflns_limit_l_max 13
_diffrn_reflns_limit_l_min -13
_diffrn_reflns_number 30643
_diffrn_reflns_theta_full 25.00
_diffrn_reflns_theta_max 25.00
_diffrn_reflns_theta_min 1.48
_exptl_absorpt_coefficient_mu 2.031
_exptl_absorpt_correction_T_max 0.9416
_exptl_absorpt_correction_T_min 0.4906
_exptl_absorpt_correction_type multi-scan
_exptl_absorpt_process_details SADABS
_exptl_crystal_colour Purple
_exptl_crystal_density_diffrn 1.619
_exptl_crystal_description Plate
_exptl_crystal_F_000 1296
_exptl_crystal_size_max 0.41
_exptl_crystal_size_mid 0.22
_exptl_crystal_size_min 0.03
_refine_diff_density_max 0.404
_refine_diff_density_min -0.549
_refine_diff_density_rms 0.075
_refine_ls_extinction_method none
_refine_ls_goodness_of_fit_ref 1.075
_refine_ls_hydrogen_treatment constr
_refine_ls_matrix_type full
_refine_ls_number_parameters 316
_refine_ls_number_reflns 4670
_refine_ls_number_restraints 0
_refine_ls_restrained_S_all 1.075
_refine_ls_R_factor_all 0.0491
_refine_ls_R_factor_gt 0.0304
_refine_ls_shift/su_max 0.001
_refine_ls_shift/su_mean 0.000
_refine_ls_structure_factor_coef Fsqd
_refine_ls_weighting_details 'calc w=1/[\s^2^(Fo^2^)+(0.0298P)^2^+3.2528P] where P=(Fo^2^+2Fc^2^)/3'
_refine_ls_weighting_scheme calc
_refine_ls_wR_factor_gt 0.0641
_refine_ls_wR_factor_ref 0.0805
_reflns_number_gt 3571
_reflns_number_total 4670
_reflns_threshold_expression >2\s(I)
_cod_data_source_file ic301967r_si_002_7.cif
_cod_data_source_block NiIcomplex16
_cod_database_code 4331106

loop_
_symmetry_equiv_pos_as_xyz
'x, y, z'
'-x, y+1/2, -z+1/2'
'-x, -y, -z'
'x, -y-1/2, z-1/2'

loop_
_atom_site_label
_atom_site_type_symbol
_atom_site_fract_x
_atom_site_fract_y
_atom_site_fract_z
_atom_site_U_iso_or_equiv
_atom_site_adp_type
_atom_site_occupancy
_atom_site_symmetry_multiplicity
_atom_site_calc_flag
_atom_site_refinement_flags
C1 C 0.8804(3) 0.0253(3) 0.9184(4) 0.0417(11) Uani 1 1 d .
H01A H 0.8760 0.0348 0.9992 0.050 Uiso 1 1 calc R
H01B H 0.9300 -0.0148 0.9225 0.050 Uiso 1 1 calc R
C2 C 0.9036(3) 0.1014(2) 0.8649(4) 0.0333(9) Uani 1 1 d .
C3 C 0.9723(3) 0.1602(3) 0.9051(4) 0.0404(10) Uani 1 1 d .
H012 H 1.0163 0.1642 0.9818 0.049 Uiso 1 1 calc R
C4 C 0.9632(3) 0.2136(3) 0.8075(4) 0.0436(11) Uani 1 1 d .
H018 H 1.0005 0.2593 0.8082 0.052 Uiso 1 1 calc R
C5 C 0.8898(3) 0.1861(2) 0.7120(4) 0.0350(10) Uani 1 1 d .
C6 C 0.8408(3) 0.2161(2) 0.5887(4) 0.0396(10) Uani 1 1 d .
H01C H 0.8882 0.2357 0.5511 0.048 Uiso 1 1 calc R
H01D H 0.7971 0.2598 0.5919 0.048 Uiso 1 1 calc R
C7 C 0.8482(3) 0.0882(3) 0.4164(4) 0.0401(10) Uani 1 1 d .
C8 C 0.9467(4) 0.1012(3) 0.4470(5) 0.0550(13) Uani 1 1 d .
H022 H 0.9765 0.1359 0.5100 0.066 Uiso 1 1 calc R
C9 C 1.0011(4) 0.0623(4) 0.3835(6) 0.0748(18) Uani 1 1 d .
H035 H 1.0674 0.0720 0.4032 0.090 Uiso 1 1 calc R
C10 C 0.9593(5) 0.0104(4) 0.2930(6) 0.084(2) Uani 1 1 d .
H033 H 0.9969 -0.0160 0.2521 0.100 Uiso 1 1 calc R
C11 C 0.8621(5) -0.0030(4) 0.2621(5) 0.0778(19) Uani 1 1 d .
H029 H 0.8337 -0.0385 0.1998 0.093 Uiso 1 1 calc R
C12 C 0.8044(4) 0.0361(3) 0.3231(4) 0.0573(13) Uani 1 1 d .
H031 H 0.7379 0.0273 0.3012 0.069 Uiso 1 1 calc R
C13 C 0.6726(3) 0.1777(2) 0.3902(4) 0.0342(9) Uani 1 1 d .
C14 C 0.6921(3) 0.2355(3) 0.3140(4) 0.0415(10) Uani 1 1 d .
H013 H 0.7561 0.2477 0.3191 0.050 Uiso 1 1 calc R
C15 C 0.6178(4) 0.2748(3) 0.2311(4) 0.0504(12) Uani 1 1 d .
H025 H 0.6316 0.3133 0.1802 0.060 Uiso 1 1 calc R
C16 C 0.5228(4) 0.2571(3) 0.2235(4) 0.0544(13) Uani 1 1 d .
H024 H 0.4727 0.2835 0.1670 0.065 Uiso 1 1 calc R
C17 C 0.5018(3) 0.2010(3) 0.2988(5) 0.0547(13) Uani 1 1 d .
H027 H 0.4377 0.1897 0.2938 0.066 Uiso 1 1 calc R
C18 C 0.5767(3) 0.1611(3) 0.3826(4) 0.0464(11) Uani 1 1 d .
H016 H 0.5625 0.1231 0.4337 0.056 Uiso 1 1 calc R
C19 C 0.6693(3) 0.0319(2) 0.8755(4) 0.0348(9) Uani 1 1 d .
C20 C 0.5731(3) 0.0210(3) 0.8076(4) 0.0466(11) Uani 1 1 d .
H009 H 0.5588 -0.0085 0.7364 0.056 Uiso 1 1 calc R
C21 C 0.4985(4) 0.0535(3) 0.8447(5) 0.0598(14) Uani 1 1 d .
H034 H 0.4344 0.0452 0.7992 0.072 Uiso 1 1 calc R
C22 C 0.5193(4) 0.0979(3) 0.9487(5) 0.0636(15) Uani 1 1 d .
H021 H 0.4693 0.1204 0.9735 0.076 Uiso 1 1 calc R
C23 C 0.6127(4) 0.1092(3) 1.0156(5) 0.0650(15) Uani 1 1 d .
H030 H 0.6262 0.1388 1.0867 0.078 Uiso 1 1 calc R
C24 C 0.6884(4) 0.0776(3) 0.9798(4) 0.0527(12) Uani 1 1 d .
H019 H 0.7521 0.0870 1.0257 0.063 Uiso 1 1 calc R
C25 C 0.7653(3) -0.1163(2) 0.8445(4) 0.0357(10) Uani 1 1 d .
C26 C 0.7309(3) -0.1496(3) 0.9332(4) 0.0473(11) Uani 1 1 d .
H023 H 0.7013 -0.1171 0.9774 0.057 Uiso 1 1 calc R
C27 C 0.7405(4) -0.2316(3) 0.9564(5) 0.0572(14) Uani 1 1 d .
H028 H 0.7169 -0.2538 1.0158 0.069 Uiso 1 1 calc R
C28 C 0.7843(4) -0.2800(3) 0.8925(5) 0.0597(14) Uani 1 1 d .
H026 H 0.7902 -0.3348 0.9082 0.072 Uiso 1 1 calc R
C29 C 0.8196(4) -0.2475(3) 0.8056(5) 0.0614(14) Uani 1 1 d .
H032 H 0.8504 -0.2801 0.7631 0.074 Uiso 1 1 calc R
C30 C 0.8094(3) -0.1664(3) 0.7810(4) 0.0483(12) Uani 1 1 d .
H020 H 0.8325 -0.1449 0.7207 0.058 Uiso 1 1 calc R
N1 N 0.8526(2) 0.11630(18) 0.7463(3) 0.0303(7) Uani 1 1 d .
P1 P 0.76337(8) -0.00851(6) 0.81847(9) 0.0320(2) Uani 1 1 d .
P2 P 0.77305(8) 0.13139(6) 0.50250(9) 0.0319(2) Uani 1 1 d .
Ni1 Ni 0.75940(3) 0.04966(3) 0.64682(4) 0.02830(13) Uani 1 1 d .
I1 I 0.64657(2) -0.048406(17) 0.51536(3) 0.04341(11) Uani 1 1 d .

loop_
_atom_site_aniso_label
_atom_site_aniso_U_11
_atom_site_aniso_U_22
_atom_site_aniso_U_33
_atom_site_aniso_U_23
_atom_site_aniso_U_13
_atom_site_aniso_U_12
C1 0.036(3) 0.050(3) 0.037(2) 0.003(2) 0.007(2) 0.000(2)
C2 0.027(2) 0.039(2) 0.035(2) -0.0050(18) 0.0102(18) -0.0004(18)
C3 0.033(2) 0.045(3) 0.041(2) -0.009(2) 0.007(2) -0.006(2)
C4 0.036(3) 0.038(2) 0.058(3) -0.013(2) 0.015(2) -0.012(2)
C5 0.032(2) 0.034(2) 0.044(2) -0.0030(19) 0.018(2) -0.0024(18)
C6 0.044(3) 0.031(2) 0.047(3) -0.0008(19) 0.019(2) -0.0080(19)
C7 0.044(3) 0.042(2) 0.040(3) 0.012(2) 0.023(2) 0.010(2)
C8 0.050(3) 0.053(3) 0.069(3) 0.017(3) 0.029(3) 0.011(2)
C9 0.061(4) 0.086(4) 0.094(5) 0.036(4) 0.049(4) 0.030(3)
C10 0.099(5) 0.096(5) 0.081(5) 0.038(4) 0.066(4) 0.059(4)
C11 0.119(6) 0.078(4) 0.049(3) -0.001(3) 0.045(4) 0.034(4)
C12 0.060(3) 0.075(4) 0.043(3) -0.002(3) 0.024(3) 0.011(3)
C13 0.039(2) 0.030(2) 0.037(2) 0.0005(18) 0.0158(19) 0.0033(18)
C14 0.046(3) 0.041(2) 0.041(2) 0.005(2) 0.018(2) 0.001(2)
C15 0.069(4) 0.041(3) 0.041(3) 0.007(2) 0.016(3) 0.000(2)
C16 0.061(3) 0.041(3) 0.052(3) 0.006(2) 0.003(3) 0.008(2)
C17 0.038(3) 0.052(3) 0.070(3) 0.004(3) 0.008(3) 0.000(2)
C18 0.042(3) 0.040(3) 0.060(3) 0.008(2) 0.020(2) -0.001(2)
C19 0.042(3) 0.033(2) 0.032(2) 0.0030(17) 0.0145(19) -0.0031(19)
C20 0.044(3) 0.055(3) 0.043(3) -0.008(2) 0.017(2) -0.004(2)
C21 0.043(3) 0.076(4) 0.065(3) -0.004(3) 0.022(3) -0.004(3)
C22 0.072(4) 0.062(3) 0.075(4) 0.002(3) 0.049(3) 0.011(3)
C23 0.087(4) 0.059(3) 0.057(3) -0.022(3) 0.034(3) -0.001(3)
C24 0.056(3) 0.055(3) 0.046(3) -0.012(2) 0.014(2) -0.003(2)
C25 0.032(2) 0.037(2) 0.036(2) 0.0071(18) 0.0061(19) -0.0038(19)
C26 0.054(3) 0.047(3) 0.044(3) 0.007(2) 0.019(2) -0.001(2)
C27 0.064(3) 0.052(3) 0.056(3) 0.026(3) 0.018(3) -0.007(3)
C28 0.063(4) 0.037(3) 0.076(4) 0.012(3) 0.016(3) 0.004(2)
C29 0.069(4) 0.042(3) 0.079(4) 0.006(3) 0.031(3) 0.006(3)
C30 0.050(3) 0.045(3) 0.055(3) 0.009(2) 0.025(2) 0.002(2)
N1 0.0278(18) 0.0309(17) 0.0329(18) -0.0025(14) 0.0100(15) -0.0020(14)
P1 0.0322(6) 0.0341(6) 0.0296(5) 0.0036(4) 0.0088(5) -0.0026(5)
P2 0.0354(6) 0.0324(5) 0.0318(6) 0.0028(4) 0.0158(5) 0.0002(5)
Ni1 0.0301(3) 0.0283(3) 0.0277(3) 0.0002(2) 0.0104(2) -0.0025(2)
I1 0.0489(2) 0.03788(16) 0.04050(17) -0.00639(13) 0.00852(13) -0.00764(14)

loop_
_atom_type_symbol
_atom_type_description
_atom_type_scat_dispersion_real
_atom_type_scat_dispersion_imag
_atom_type_scat_source
C C 0.0033 0.0016 'International Tables Vol C Tables 4.2.6.8 and 6.1.1.4'
H H 0.0000 0.0000 'International Tables Vol C Tables 4.2.6.8 and 6.1.1.4'
N N 0.0061 0.0033 'International Tables Vol C Tables 4.2.6.8 and 6.1.1.4'
P P 0.1023 0.0942 'International Tables Vol C Tables 4.2.6.8 and 6.1.1.4'
Ni Ni 0.3393 1.1124 'International Tables Vol C Tables 4.2.6.8 and 6.1.1.4'
I I -0.4742 1.8119 'International Tables Vol C Tables 4.2.6.8 and 6.1.1.4'

loop_
_geom_angle_atom_site_label_1
_geom_angle_atom_site_label_2
_geom_angle_atom_site_label_3
_geom_angle
C2 C1 P1 106.1(3)
C2 C1 H01A 110.5
P1 C1 H01A 110.5
C2 C1 H01B 110.5
P1 C1 H01B 110.5
H01A C1 H01B 108.7
C3 C2 N1 109.2(4)
C3 C2 C1 133.9(4)
N1 C2 C1 116.7(3)
C2 C3 C4 106.9(4)
C2 C3 H012 126.6
C4 C3 H012 126.6
C5 C4 C3 107.7(4)
C5 C4 H018 126.2
C3 C4 H018 126.2
C4 C5 N1 108.8(4)
C4 C5 C6 134.7(4)
N1 C5 C6 116.4(3)
C5 C6 P2 107.0(3)
C5 C6 H01C 110.3
P2 C6 H01C 110.3
C5 C6 H01D 110.3
P2 C6 H01D 110.3
H01C C6 H01D 108.6
C8 C7 C12 119.9(4)
C8 C7 P2 122.2(4)
C12 C7 P2 117.8(4)
C7 C8 C9 119.6(6)
C7 C8 H022 120.2
C9 C8 H022 120.2
C10 C9 C8 121.1(6)
C10 C9 H035 119.5
C8 C9 H035 119.5
C9 C10 C11 119.8(5)
C9 C10 H033 120.1
C11 C10 H033 120.1
C10 C11 C12 120.8(6)
C10 C11 H029 119.6
C12 C11 H029 119.6
C7 C12 C11 118.9(5)
C7 C12 H031 120.6
C11 C12 H031 120.6
C14 C13 C18 118.8(4)
C14 C13 P2 118.8(3)
C18 C13 P2 122.3(3)
C15 C14 C13 120.7(4)
C15 C14 H013 119.7
C13 C14 H013 119.7
C16 C15 C14 119.9(4)
C16 C15 H025 120.1
C14 C15 H025 120.1
C15 C16 C17 120.5(4)
C15 C16 H024 119.8
C17 C16 H024 119.8
C16 C17 C18 119.8(4)
C16 C17 H027 120.1
C18 C17 H027 120.1
C17 C18 C13 120.3(4)
C17 C18 H016 119.8
C13 C18 H016 119.8
C24 C19 C20 118.2(4)
C24 C19 P1 123.1(3)
C20 C19 P1 118.5(3)
C21 C20 C19 120.8(4)
C21 C20 H009 119.6
C19 C20 H009 119.6
C22 C21 C20 119.8(5)
C22 C21 H034 120.1
C20 C21 H034 120.1
C23 C22 C21 120.0(5)
C23 C22 H021 120.0
C21 C22 H021 120.0
C22 C23 C24 121.1(5)
C22 C23 H030 119.4
C24 C23 H030 119.4
C23 C24 C19 120.0(5)
C23 C24 H019 120.0
C19 C24 H019 120.0
C26 C25 C30 118.4(4)
C26 C25 P1 121.9(3)
C30 C25 P1 119.5(3)
C25 C26 C27 120.0(5)
C25 C26 H023 120.0
C27 C26 H023 120.0
C28 C27 C26 120.6(5)
C28 C27 H028 119.7
C26 C27 H028 119.7
C29 C28 C27 119.9(5)
C29 C28 H026 120.1
C27 C28 H026 120.1
C28 C29 C30 120.0(5)
C28 C29 H032 120.0
C30 C29 H032 120.0
C29 C30 C25 121.1(4)
C29 C30 H020 119.4
C25 C30 H020 119.4
C2 N1 C5 107.4(3)
C2 N1 Ni1 126.0(3)
C5 N1 Ni1 126.4(3)
C19 P1 C25 106.42(19)
C19 P1 C1 107.9(2)
C25 P1 C1 103.42(19)
C19 P1 Ni1 110.22(13)
C25 P1 Ni1 125.44(14)
C1 P1 Ni1 102.11(14)
C13 P2 C7 104.73(19)
C13 P2 C6 104.47(19)
C7 P2 C6 107.0(2)
C13 P2 Ni1 125.09(14)
C7 P2 Ni1 111.81(14)
C6 P2 Ni1 102.31(14)
N1 Ni1 P1 83.14(10)
N1 Ni1 P2 83.82(10)
P1 Ni1 P2 166.43(5)
N1 Ni1 I1 174.85(10)
P1 Ni1 I1 95.92(4)
P2 Ni1 I1 97.41(4)

loop_
_geom_bond_atom_site_label_1
_geom_bond_atom_site_label_2
_geom_bond_distance
C1 C2 1.490(6)
C1 P1 1.832(4)
C1 H01A 0.9700
C1 H01B 0.9700
C2 C3 1.374(5)
C2 N1 1.377(5)
C3 C4 1.413(6)
C3 H012 0.9300
C4 C5 1.366(6)
C4 H018 0.9300
C5 N1 1.385(5)
C5 C6 1.482(6)
C6 P2 1.835(4)
C6 H01C 0.9700
C6 H01D 0.9700
C7 C8 1.377(6)
C7 C12 1.384(6)
C7 P2 1.823(4)
C8 C9 1.385(7)
C8 H022 0.9300
C9 C10 1.356(9)
C9 H035 0.9300
C10 C11 1.359(9)
C10 H033 0.9300
C11 C12 1.401(7)
C11 H029 0.9300
C12 H031 0.9300
C13 C14 1.390(5)
C13 C18 1.389(6)
C13 P2 1.810(4)
C14 C15 1.377(6)
C14 H013 0.9300
C15 C16 1.379(7)
C15 H025 0.9300
C16 C17 1.372(6)
C16 H024 0.9300
C17 C18 1.390(6)
C17 H027 0.9300
C18 H016 0.9300
C19 C24 1.385(6)
C19 C20 1.392(6)
C19 P1 1.806(4)
C20 C21 1.382(6)
C20 H009 0.9300
C21 C22 1.370(7)
C21 H034 0.9300
C22 C23 1.356(8)
C22 H021 0.9300
C23 C24 1.381(7)
C23 H030 0.9300
C24 H019 0.9300
C25 C26 1.383(6)
C25 C30 1.385(6)
C25 P1 1.817(4)
C26 C27 1.390(6)
C26 H023 0.9300
C27 C28 1.368(7)
C27 H028 0.9300
C28 C29 1.366(7)
C28 H026 0.9300
C29 C30 1.378(6)
C29 H032 0.9300
C30 H020 0.9300
N1 Ni1 1.859(3)
P1 Ni1 2.1974(14)
P2 Ni1 2.2088(13)
Ni1 I1 2.4844(7)

loop_
_geom_torsion_atom_site_label_1
_geom_torsion_atom_site_label_2
_geom_torsion_atom_site_label_3
_geom_torsion_atom_site_label_4
_geom_torsion
P1 C1 C2 C3 169.1(4)
P1 C1 C2 N1 -17.0(4)
N1 C2 C3 C4 0.1(5)
C1 C2 C3 C4 174.4(4)
C2 C3 C4 C5 0.2(5)
C3 C4 C5 N1 -0.4(5)
C3 C4 C5 C6 175.5(4)
C4 C5 C6 P2 164.6(4)
N1 C5 C6 P2 -19.7(4)
C12 C7 C8 C9 0.3(7)
P2 C7 C8 C9 175.5(4)
C7 C8 C9 C10 -1.2(8)
C8 C9 C10 C11 1.2(9)
C9 C10 C11 C12 -0.2(9)
C8 C7 C12 C11 0.6(7)
P2 C7 C12 C11 -174.8(4)
C10 C11 C12 C7 -0.7(8)
C18 C13 C14 C15 -1.0(6)
P2 C13 C14 C15 -177.0(3)
C13 C14 C15 C16 0.3(7)
C14 C15 C16 C17 0.5(7)
C15 C16 C17 C18 -0.6(7)
C16 C17 C18 C13 -0.1(7)
C14 C13 C18 C17 0.9(6)
P2 C13 C18 C17 176.8(4)
C24 C19 C20 C21 -1.4(7)
P1 C19 C20 C21 -177.3(4)
C19 C20 C21 C22 0.9(8)
C20 C21 C22 C23 -0.7(8)
C21 C22 C23 C24 1.0(8)
C22 C23 C24 C19 -1.5(8)
C20 C19 C24 C23 1.7(7)
P1 C19 C24 C23 177.4(4)
C30 C25 C26 C27 -0.3(7)
P1 C25 C26 C27 -175.0(4)
C25 C26 C27 C28 0.4(7)
C26 C27 C28 C29 0.4(8)
C27 C28 C29 C30 -1.1(8)
C28 C29 C30 C25 1.1(8)
C26 C25 C30 C29 -0.4(7)
P1 C25 C30 C29 174.4(4)
C3 C2 N1 C5 -0.3(4)
C1 C2 N1 C5 -175.7(3)
C3 C2 N1 Ni1 174.3(3)
C1 C2 N1 Ni1 -1.1(5)
C4 C5 N1 C2 0.4(4)
C6 C5 N1 C2 -176.3(3)
C4 C5 N1 Ni1 -174.2(3)
C6 C5 N1 Ni1 9.1(5)
C24 C19 P1 C25 108.4(4)
C20 C19 P1 C25 -75.9(4)
C24 C19 P1 C1 -2.1(4)
C20 C19 P1 C1 173.7(3)
C24 C19 P1 Ni1 -112.8(4)
C20 C19 P1 Ni1 63.0(4)
C26 C25 P1 C19 -23.7(4)
C30 C25 P1 C19 161.6(3)
C26 C25 P1 C1 89.8(4)
C30 C25 P1 C1 -84.8(4)
C26 C25 P1 Ni1 -154.4(3)
C30 C25 P1 Ni1 30.9(4)
C2 C1 P1 C19 -92.3(3)
C2 C1 P1 C25 155.2(3)
C2 C1 P1 Ni1 23.8(3)
C14 C13 P2 C7 -57.0(4)
C18 C13 P2 C7 127.1(4)
C14 C13 P2 C6 55.4(4)
C18 C13 P2 C6 -120.5(4)
C14 C13 P2 Ni1 172.2(3)
C18 C13 P2 Ni1 -3.7(4)
C8 C7 P2 C13 130.3(4)
C12 C7 P2 C13 -54.4(4)
C8 C7 P2 C6 19.8(4)
C12 C7 P2 C6 -164.9(3)
C8 C7 P2 Ni1 -91.5(4)
C12 C7 P2 Ni1 83.8(4)
C5 C6 P2 C13 152.0(3)
C5 C6 P2 C7 -97.3(3)
C5 C6 P2 Ni1 20.4(3)
C2 N1 Ni1 P1 14.9(3)
C5 N1 Ni1 P1 -171.5(3)
C2 N1 Ni1 P2 -168.9(3)
C5 N1 Ni1 P2 4.8(3)
C2 N1 Ni1 I1 -64.8(12)
C5 N1 Ni1 I1 108.8(11)
C19 P1 Ni1 N1 94.77(17)
C25 P1 Ni1 N1 -136.04(19)
C1 P1 Ni1 N1 -19.67(18)
C19 P1 Ni1 P2 78.7(2)
C25 P1 Ni1 P2 -152.2(2)
C1 P1 Ni1 P2 -35.8(3)
C19 P1 Ni1 I1 -90.32(14)
C25 P1 Ni1 I1 38.86(17)
C1 P1 Ni1 I1 155.24(15)
C13 P2 Ni1 N1 -131.02(19)
C7 P2 Ni1 N1 100.97(19)
C6 P2 Ni1 N1 -13.26(17)
C13 P2 Ni1 P1 -114.9(2)
C7 P2 Ni1 P1 117.1(2)
C6 P2 Ni1 P1 2.8(3)
C13 P2 Ni1 I1 54.02(16)
C7 P2 Ni1 I1 -73.99(17)
C6 P2 Ni1 I1 171.78(15)
